data_4104741
loop_
_publ_author_name
'Ilia Korobkov'
'Serge Gorelsky'
'Sandro Gambarotta'

_publ_section_title
;
 Reduced Uranium Complexes: Synthetic and DFT Study of the Role of \p
 Ligation in the Stabilization of Uranium Species in a Formal Low-Valent
 State
;
_journal_name_full 'Journal of the American Chemical Society'
_journal_page_first 10406
_journal_page_last 10420
_journal_paper_doi 10.1021/ja9002525
_journal_volume 131
_journal_year 2009
_chemical_formula_sum 'C50.42 H82.28 Cl1.58 Li N2 O8.43 U'
_chemical_formula_weight 1152.16
_chemical_name_systematic
; 
 ? 
;
_space_group_IT_number 2
_symmetry_cell_setting triclinic
_symmetry_space_group_name_Hall '-P 1'
_symmetry_space_group_name_H-M 'P -1'
_atom_sites_solution_hydrogens geom
_atom_sites_solution_primary direct
_atom_sites_solution_secondary difmap
_audit_creation_method SHELXL-97
_cell_angle_alpha 96.782(4)
_cell_angle_beta 92.600(5)
_cell_angle_gamma 94.776(5)
_cell_formula_units_Z 2
_cell_length_a 11.302(3)
_cell_length_b 12.323(3)
_cell_length_c 20.387(5)
_cell_measurement_reflns_used 967
_cell_measurement_temperature 208(2)
_cell_measurement_theta_max 21.88
_cell_measurement_theta_min 2.87
_cell_volume 2805.4(12)
_computing_cell_refinement 'SMART, Bruker (2000)'
_computing_data_collection 'SMART, Bruker (2000)'
_computing_data_reduction 'XPREP, Bruker (2000)'
_computing_molecular_graphics 'SHELXTL, Bruker (2000)'
_computing_publication_material 'SHELXTL, Bruker (2000)'
_computing_structure_refinement 'SHELXL-97 (Sheldrick, 1997)'
_computing_structure_solution 'SHELXS-97 (Sheldrick, 1990)'
_diffrn_ambient_temperature 208(2)
_diffrn_measured_fraction_theta_full 0.929
_diffrn_measured_fraction_theta_max 0.929
_diffrn_measurement_device_type 'CCD area detector'
_diffrn_measurement_method 'phi and omega scans'
_diffrn_radiation_monochromator graphite
_diffrn_radiation_source 'fine-focus sealed tube'
_diffrn_radiation_type MoK\a
_diffrn_radiation_wavelength 0.71073
_diffrn_reflns_av_R_equivalents 0.0576
_diffrn_reflns_av_sigmaI/netI 0.1000
_diffrn_reflns_limit_h_max 14
_diffrn_reflns_limit_h_min -14
_diffrn_reflns_limit_k_max 15
_diffrn_reflns_limit_k_min -16
_diffrn_reflns_limit_l_max 27
_diffrn_reflns_limit_l_min -27
_diffrn_reflns_number 30188
_diffrn_reflns_theta_full 28.45
_diffrn_reflns_theta_max 28.45
_diffrn_reflns_theta_min 1.84
_diffrn_standards_decay_% <1
_exptl_absorpt_coefficient_mu 3.017
_exptl_absorpt_correction_T_max 0.6604
_exptl_absorpt_correction_T_min 0.5837
_exptl_absorpt_correction_type multi-scan
_exptl_absorpt_process_details 'SADABS, Bruker (2000)'
_exptl_crystal_colour yellow
_exptl_crystal_density_diffrn 1.364
_exptl_crystal_description block
_exptl_crystal_F_000 1176
_exptl_crystal_size_max 0.20
_exptl_crystal_size_mid 0.15
_exptl_crystal_size_min 0.15
_refine_diff_density_max 2.218
_refine_diff_density_min -0.608
_refine_diff_density_rms 0.173
_refine_ls_extinction_method none
_refine_ls_goodness_of_fit_ref 1.094
_refine_ls_hydrogen_treatment constr
_refine_ls_matrix_type full
_refine_ls_number_parameters 613
_refine_ls_number_reflns 13149
_refine_ls_number_restraints 0
_refine_ls_restrained_S_all 1.093
_refine_ls_R_factor_all 0.0973
_refine_ls_R_factor_gt 0.0644
_refine_ls_shift/su_max 0.001
_refine_ls_shift/su_mean 0.000
_refine_ls_structure_factor_coef Fsqd
_refine_ls_weighting_details 'calc w=1/[\s^2^(Fo^2^)+(0.0748P)^2^]'
_refine_ls_weighting_scheme calc
_refine_ls_wR_factor_gt 0.1441
_refine_ls_wR_factor_ref 0.1551
_reflns_number_gt 9716
_reflns_number_total 13149
_reflns_threshold_expression >2sigma(I)
_cod_data_source_file ja9002525_si_006.cif
_cod_data_source_block sg2240
_cod_database_code 4104741

loop_
_symmetry_equiv_pos_as_xyz
'x, y, z'
'-x, -y, -z'

loop_
_atom_site_label
_atom_site_type_symbol
_atom_site_fract_x
_atom_site_fract_y
_atom_site_fract_z
_atom_site_U_iso_or_equiv
_atom_site_adp_type
_atom_site_occupancy
_atom_site_symmetry_multiplicity
_atom_site_calc_flag
_atom_site_refinement_flags
_atom_site_disorder_assembly
_atom_site_disorder_group
U1 U 0.79210(2) 0.71618(2) 0.730202(14) 0.02892(10) Uani 1 1 d . . .
Cl1 Cl 0.5726(2) 0.6156(2) 0.72223(12) 0.0587(6) Uani 1 1 d . A .
Cl2 Cl 1.0257(6) 0.7379(5) 0.7346(2) 0.0499(12) Uani 0.57 1 d P A 3
O1 O 0.9670(14) 0.7179(12) 0.7295(8) 0.031(3) Uani 0.43 1 d P A 4
C51 C 1.101(2) 0.7378(19) 0.7333(10) 0.044(5) Uani 0.43 1 d P A 4
H51A H 1.1350 0.6681 0.7264 0.066 Uiso 0.43 1 calc PR A 4
H51B H 1.1275 0.7754 0.7766 0.066 Uiso 0.43 1 calc PR A 4
H51C H 1.1251 0.7826 0.6995 0.066 Uiso 0.43 1 calc PR A 4
N1 N 0.7843(5) 0.7796(5) 0.8455(3) 0.0325(13) Uani 1 1 d . A .
N2 N 0.7654(5) 0.8040(5) 0.6333(3) 0.0308(13) Uani 1 1 d . A .
C1 C 0.8192(11) 0.9297(7) 0.9350(4) 0.066(3) Uani 1 1 d . A .
H1A H 0.8184 0.8818 0.9677 0.080 Uiso 1 1 calc R . .
H1B H 0.8312 1.0059 0.9473 0.080 Uiso 1 1 calc R . .
C2 C 0.8032(7) 0.8896(6) 0.8717(4) 0.0360(17) Uani 1 1 d . . .
C3 C 0.8047(6) 0.9639(6) 0.8189(4) 0.0347(17) Uani 1 1 d . A .
C4 C 0.8174(7) 1.0803(6) 0.8321(4) 0.0411(18) Uani 1 1 d . . .
H4A H 0.8292 1.1148 0.8759 0.049 Uiso 1 1 calc R A .
C5 C 0.8124(7) 1.1417(6) 0.7801(4) 0.0423(19) Uani 1 1 d . A .
H5A H 0.8219 1.2187 0.7889 0.051 Uiso 1 1 calc R . .
C6 C 0.7937(6) 1.0936(6) 0.7154(4) 0.0352(17) Uani 1 1 d . . .
H6A H 0.7870 1.1374 0.6809 0.042 Uiso 1 1 calc R A .
C7 C 0.7849(6) 0.9783(6) 0.7014(4) 0.0332(16) Uani 1 1 d . A .
C8 C 0.7901(6) 0.9126(6) 0.7526(4) 0.0307(15) Uani 1 1 d . A .
C9 C 0.7704(7) 0.9176(6) 0.6323(4) 0.0360(17) Uani 1 1 d . . .
C10 C 0.7638(9) 0.9706(7) 0.5776(4) 0.054(2) Uani 1 1 d . A .
H10A H 0.7550 0.9302 0.5353 0.065 Uiso 1 1 calc R . .
H10B H 0.7680 1.0477 0.5820 0.065 Uiso 1 1 calc R . .
C11 C 0.7711(7) 0.7080(6) 0.8959(4) 0.0350(17) Uani 1 1 d . . .
C12 C 0.6558(7) 0.6756(7) 0.9167(4) 0.0427(19) Uani 1 1 d . A .
C13 C 0.6441(8) 0.6032(7) 0.9633(4) 0.051(2) Uani 1 1 d . . .
H13A H 0.5677 0.5827 0.9767 0.061 Uiso 1 1 calc R A .
C14 C 0.7396(9) 0.5605(8) 0.9905(5) 0.057(2) Uani 1 1 d . A .
H14A H 0.7286 0.5103 1.0215 0.068 Uiso 1 1 calc R . .
C15 C 0.8545(8) 0.5919(8) 0.9721(4) 0.052(2) Uani 1 1 d . . .
H15A H 0.9206 0.5639 0.9916 0.063 Uiso 1 1 calc R A .
C16 C 0.8708(7) 0.6647(7) 0.9248(4) 0.0402(18) Uani 1 1 d . A .
C17 C 0.5419(8) 0.7246(8) 0.8904(5) 0.057(2) Uani 1 1 d . . .
H17A H 0.5625 0.7583 0.8501 0.069 Uiso 1 1 calc R A .
C18 C 0.4375(9) 0.6395(11) 0.8713(6) 0.084(4) Uani 1 1 d . A .
H18A H 0.3704 0.6749 0.8551 0.126 Uiso 1 1 calc R . .
H18B H 0.4159 0.6042 0.9096 0.126 Uiso 1 1 calc R . .
H18C H 0.4595 0.5849 0.8368 0.126 Uiso 1 1 calc R . .
C19 C 0.5069(12) 0.8147(11) 0.9408(6) 0.096(5) Uani 1 1 d . A .
H19A H 0.4370 0.8452 0.9237 0.143 Uiso 1 1 calc R . .
H19B H 0.5718 0.8720 0.9493 0.143 Uiso 1 1 calc R . .
H19C H 0.4894 0.7848 0.9815 0.143 Uiso 1 1 calc R . .
C20 C 0.9979(7) 0.7023(7) 0.9087(4) 0.047(2) Uani 1 1 d . . .
H20A H 0.9930 0.7494 0.8728 0.057 Uiso 1 1 calc R A .
C21 C 1.0694(10) 0.7682(11) 0.9675(5) 0.082(4) Uani 1 1 d . A .
H21A H 1.0284 0.8315 0.9832 0.124 Uiso 1 1 calc R . .
H21B H 1.1475 0.7925 0.9540 0.124 Uiso 1 1 calc R . .
H21C H 1.0779 0.7225 1.0028 0.124 Uiso 1 1 calc R . .
C22 C 1.0651(9) 0.6023(9) 0.8839(6) 0.067(3) Uani 1 1 d . A .
H22A H 1.0210 0.5606 0.8459 0.100 Uiso 1 1 calc R . .
H22B H 1.0729 0.5560 0.9189 0.100 Uiso 1 1 calc R . .
H22C H 1.1435 0.6276 0.8714 0.100 Uiso 1 1 calc R . .
C23 C 0.7465(7) 0.7426(6) 0.5682(4) 0.0359(17) Uani 1 1 d . . .
C24 C 0.6293(7) 0.7151(6) 0.5396(4) 0.0380(18) Uani 1 1 d . A .
C25 C 0.6142(8) 0.6507(7) 0.4785(4) 0.047(2) Uani 1 1 d . . .
H25A H 0.5368 0.6307 0.4598 0.056 Uiso 1 1 calc R A .
C26 C 0.7100(9) 0.6151(7) 0.4443(4) 0.051(2) Uani 1 1 d . A .
H26A H 0.6971 0.5706 0.4034 0.061 Uiso 1 1 calc R . .
C27 C 0.8232(8) 0.6452(7) 0.4703(4) 0.047(2) Uani 1 1 d . . .
H27A H 0.8877 0.6213 0.4467 0.057 Uiso 1 1 calc R A .
C28 C 0.8451(8) 0.7113(7) 0.5315(4) 0.0425(19) Uani 1 1 d . A .
C29 C 0.5202(7) 0.7553(7) 0.5742(4) 0.0442(19) Uani 1 1 d . . .
H29A H 0.5462 0.7899 0.6194 0.053 Uiso 1 1 calc R A .
C30 C 0.4239(8) 0.6620(9) 0.5793(5) 0.062(3) Uani 1 1 d . A .
H30A H 0.4566 0.6074 0.6037 0.094 Uiso 1 1 calc R . .
H30B H 0.3962 0.6284 0.5352 0.094 Uiso 1 1 calc R . .
H30C H 0.3578 0.6911 0.6022 0.094 Uiso 1 1 calc R . .
C31 C 0.4660(9) 0.8413(9) 0.5365(5) 0.068(3) Uani 1 1 d . A .
H31A H 0.3971 0.8660 0.5586 0.101 Uiso 1 1 calc R . .
H31B H 0.4420 0.8090 0.4916 0.101 Uiso 1 1 calc R . .
H31C H 0.5245 0.9031 0.5353 0.101 Uiso 1 1 calc R . .
C32 C 0.9734(7) 0.7463(7) 0.5563(4) 0.047(2) Uani 1 1 d . . .
H32A H 0.9718 0.7840 0.6019 0.056 Uiso 1 1 calc R A .
C33 C 1.0478(9) 0.6483(10) 0.5595(6) 0.078(3) Uani 1 1 d . A .
H33A H 1.0101 0.5976 0.5868 0.116 Uiso 1 1 calc R . .
H33B H 1.1268 0.6741 0.5785 0.116 Uiso 1 1 calc R . .
H33C H 1.0537 0.6112 0.5152 0.116 Uiso 1 1 calc R . .
C34 C 1.0299(10) 0.8301(10) 0.5134(6) 0.079(3) Uani 1 1 d . A .
H34A H 0.9806 0.8907 0.5124 0.119 Uiso 1 1 calc R . .
H34B H 1.0358 0.7946 0.4687 0.119 Uiso 1 1 calc R . .
H34C H 1.1086 0.8574 0.5321 0.119 Uiso 1 1 calc R . .
C35 C 0.7500(10) 0.4518(7) 0.8131(5) 0.060(3) Uani 1 1 d . . .
H35A H 0.7843 0.3845 0.8209 0.090 Uiso 1 1 calc R A .
H35B H 0.6726 0.4340 0.7901 0.090 Uiso 1 1 calc R . .
H35C H 0.7413 0.4955 0.8552 0.090 Uiso 1 1 calc R . .
O2 O 0.8261(7) 0.5125(6) 0.7739(4) 0.069(2) Uani 1 1 d . A .
C36 C 0.922(2) 0.4690(17) 0.7375(11) 0.036(5) Uani 0.39 1 d PU A 1
H36A H 0.9596 0.4143 0.7605 0.044 Uiso 0.39 1 calc PR A 1
H36B H 0.9821 0.5273 0.7298 0.044 Uiso 0.39 1 calc PR A 1
C37 C 0.857(2) 0.4172(17) 0.6737(12) 0.039(4) Uani 0.39 1 d PU A 1
H37A H 0.7860 0.3703 0.6819 0.046 Uiso 0.39 1 calc PR A 1
H37B H 0.9086 0.3743 0.6456 0.046 Uiso 0.39 1 calc PR A 1
C36' C 0.863(2) 0.4212(14) 0.7230(10) 0.060(4) Uani 0.61 1 d PU A 2
H36C H 0.9230 0.3801 0.7430 0.072 Uiso 0.61 1 calc PR A 2
H36D H 0.7943 0.3701 0.7065 0.072 Uiso 0.61 1 calc PR A 2
C37' C 0.9133(17) 0.4769(15) 0.6683(8) 0.058(4) Uani 0.61 1 d PU A 2
H37C H 0.9785 0.5319 0.6852 0.070 Uiso 0.61 1 calc PR A 2
H37D H 0.9436 0.4236 0.6351 0.070 Uiso 0.61 1 calc PR A 2
O3 O 0.8219(7) 0.5255(6) 0.6414(3) 0.073(2) Uani 1 1 d . A .
C38 C 0.7337(9) 0.4718(8) 0.5945(5) 0.063(3) Uani 1 1 d . . .
H38A H 0.7650 0.4091 0.5701 0.094 Uiso 1 1 calc R A .
H38B H 0.7110 0.5223 0.5641 0.094 Uiso 1 1 calc R . .
H38C H 0.6647 0.4472 0.6172 0.094 Uiso 1 1 calc R . .
Li1 Li 0.3113(13) 0.1281(14) 0.7657(8) 0.055(4) Uani 1 1 d . . .
C39 C 0.3819(13) -0.1105(10) 0.7286(7) 0.095(4) Uani 1 1 d . . .
H39A H 0.4291 -0.1651 0.7446 0.143 Uiso 1 1 calc R . .
H39B H 0.4096 -0.0927 0.6865 0.143 Uiso 1 1 calc R . .
H39C H 0.2991 -0.1393 0.7229 0.143 Uiso 1 1 calc R . .
O4 O 0.3933(6) -0.0153(6) 0.7746(3) 0.0664(19) Uani 1 1 d . . .
C40 C 0.5110(10) 0.0086(10) 0.8083(6) 0.077(3) Uani 1 1 d . . .
H40A H 0.5695 0.0271 0.7765 0.092 Uiso 1 1 calc R . .
H40B H 0.5341 -0.0564 0.8275 0.092 Uiso 1 1 calc R . .
C41 C 0.5091(10) 0.1018(10) 0.8615(5) 0.074(3) Uani 1 1 d . . .
H41A H 0.4541 0.0824 0.8949 0.088 Uiso 1 1 calc R . .
H41B H 0.5886 0.1207 0.8830 0.088 Uiso 1 1 calc R . .
O5 O 0.4716(6) 0.1901(6) 0.8314(3) 0.0656(18) Uani 1 1 d . . .
C42 C 0.4899(11) 0.2857(11) 0.8746(6) 0.086(4) Uani 1 1 d . . .
H42A H 0.5683 0.2901 0.8966 0.129 Uiso 1 1 calc R . .
H42B H 0.4301 0.2861 0.9073 0.129 Uiso 1 1 calc R . .
H42C H 0.4840 0.3482 0.8502 0.129 Uiso 1 1 calc R . .
C43 C 0.1719(12) 0.0003(9) 0.8716(5) 0.079(3) Uani 1 1 d . . .
H43A H 0.1106 0.0103 0.9031 0.118 Uiso 1 1 calc R . .
H43B H 0.2454 -0.0122 0.8948 0.118 Uiso 1 1 calc R . .
H43C H 0.1472 -0.0624 0.8391 0.118 Uiso 1 1 calc R . .
O6 O 0.1902(6) 0.0975(6) 0.8387(3) 0.0646(18) Uani 1 1 d . . .
C44 C 0.1506(10) 0.1917(9) 0.8731(6) 0.072(3) Uani 1 1 d . . .
H44A H 0.2072 0.2199 0.9103 0.086 Uiso 1 1 calc R . .
H44B H 0.0734 0.1733 0.8910 0.086 Uiso 1 1 calc R . .
C45 C 0.1394(12) 0.2741(10) 0.8299(6) 0.085(4) Uani 1 1 d . . .
H45A H 0.0693 0.2533 0.7995 0.102 Uiso 1 1 calc R . .
H45B H 0.1273 0.3439 0.8561 0.102 Uiso 1 1 calc R . .
O7 O 0.2409(7) 0.2884(6) 0.7929(4) 0.0697(19) Uani 1 1 d . . .
C46 C 0.2420(13) 0.3751(11) 0.7536(7) 0.099(4) Uani 1 1 d . . .
H46A H 0.2055 0.4361 0.7766 0.149 Uiso 1 1 calc R . .
H46B H 0.1978 0.3505 0.7119 0.149 Uiso 1 1 calc R . .
H46C H 0.3235 0.3986 0.7454 0.149 Uiso 1 1 calc R . .
C47 C 0.0711(9) 0.0363(10) 0.6901(5) 0.077(3) Uani 1 1 d . . .
H47A H 0.0365 0.0060 0.6467 0.116 Uiso 1 1 calc R . .
H47B H 0.0345 0.1026 0.7051 0.116 Uiso 1 1 calc R . .
H47C H 0.0573 -0.0170 0.7209 0.116 Uiso 1 1 calc R . .
O8 O 0.1968(5) 0.0618(6) 0.6863(3) 0.0567(16) Uani 1 1 d . . .
C48 C 0.2246(11) 0.1022(10) 0.6256(5) 0.078(4) Uani 1 1 d . . .
H48A H 0.1878 0.1707 0.6221 0.094 Uiso 1 1 calc R . .
H48B H 0.1935 0.0486 0.5882 0.094 Uiso 1 1 calc R . .
C49 C 0.3545(11) 0.1218(9) 0.6237(5) 0.070(3) Uani 1 1 d . . .
H49A H 0.3904 0.0517 0.6200 0.084 Uiso 1 1 calc R . .
H49B H 0.3748 0.1590 0.5853 0.084 Uiso 1 1 calc R . .
O9 O 0.3990(5) 0.1879(6) 0.6828(3) 0.0632(18) Uani 1 1 d . . .
C50 C 0.5213(11) 0.2255(15) 0.6828(7) 0.124(6) Uani 1 1 d . . .
H50A H 0.5384 0.2483 0.6400 0.186 Uiso 1 1 calc R . .
H50B H 0.5695 0.1667 0.6915 0.186 Uiso 1 1 calc R . .
H50C H 0.5394 0.2872 0.7170 0.186 Uiso 1 1 calc R . .

loop_
_atom_site_aniso_label
_atom_site_aniso_U_11
_atom_site_aniso_U_22
_atom_site_aniso_U_33
_atom_site_aniso_U_23
_atom_site_aniso_U_13
_atom_site_aniso_U_12
U1 0.03281(15) 0.02387(14) 0.03015(15) 0.00346(10) 0.00229(9) 0.00246(9)
Cl1 0.0481(13) 0.0654(16) 0.0610(15) 0.0105(12) 0.0031(10) -0.0082(11)
Cl2 0.047(3) 0.058(3) 0.046(2) 0.011(2) -0.002(3) 0.006(3)
O1 0.028(8) 0.024(7) 0.038(8) 0.000(5) -0.009(7) -0.007(7)
C51 0.044(13) 0.054(14) 0.032(11) 0.009(9) -0.014(11) -0.007(12)
N1 0.030(3) 0.038(4) 0.032(3) 0.010(3) 0.002(2) 0.006(3)
N2 0.039(3) 0.022(3) 0.030(3) -0.003(2) 0.000(2) 0.003(2)
C1 0.142(10) 0.030(5) 0.029(5) 0.004(4) 0.008(5) 0.014(5)
C2 0.050(5) 0.029(4) 0.030(4) 0.006(3) 0.004(3) 0.005(3)
C3 0.032(4) 0.028(4) 0.043(5) 0.002(3) -0.003(3) 0.005(3)
C4 0.051(5) 0.031(4) 0.039(5) -0.006(3) -0.005(4) 0.006(3)
C5 0.052(5) 0.022(4) 0.051(5) -0.002(3) 0.001(4) 0.000(3)
C6 0.029(4) 0.030(4) 0.048(5) 0.009(3) 0.002(3) 0.003(3)
C7 0.024(4) 0.033(4) 0.043(4) 0.006(3) 0.000(3) 0.002(3)
C8 0.025(3) 0.025(4) 0.041(4) 0.003(3) 0.000(3) 0.003(3)
C9 0.038(4) 0.033(4) 0.035(4) 0.003(3) 0.000(3) 0.001(3)
C10 0.086(7) 0.040(5) 0.039(5) 0.014(4) 0.003(4) 0.004(5)
C11 0.048(5) 0.021(4) 0.036(4) 0.002(3) 0.008(3) 0.004(3)
C12 0.049(5) 0.043(5) 0.038(5) 0.006(4) 0.008(4) 0.009(4)
C13 0.053(5) 0.052(6) 0.050(5) 0.012(4) 0.017(4) 0.011(4)
C14 0.080(7) 0.046(5) 0.052(6) 0.026(4) 0.017(5) 0.010(5)
C15 0.064(6) 0.055(6) 0.041(5) 0.016(4) 0.005(4) 0.010(4)
C16 0.052(5) 0.041(5) 0.029(4) 0.006(3) 0.006(3) 0.007(4)
C17 0.053(6) 0.069(7) 0.058(6) 0.024(5) 0.014(4) 0.016(5)
C18 0.047(6) 0.120(11) 0.093(9) 0.052(8) 0.011(6) -0.005(6)
C19 0.111(10) 0.129(11) 0.066(8) 0.032(7) 0.029(7) 0.086(9)
C20 0.045(5) 0.055(6) 0.042(5) 0.011(4) -0.001(4) 0.004(4)
C21 0.062(7) 0.115(10) 0.063(7) 0.014(7) -0.019(5) -0.026(6)
C22 0.053(6) 0.074(7) 0.081(8) 0.030(6) 0.006(5) 0.020(5)
C23 0.048(5) 0.028(4) 0.031(4) 0.005(3) 0.002(3) -0.003(3)
C24 0.051(5) 0.030(4) 0.032(4) 0.002(3) 0.003(3) -0.001(3)
C25 0.052(5) 0.048(5) 0.039(5) 0.002(4) -0.004(4) 0.001(4)
C26 0.082(7) 0.036(5) 0.032(5) -0.006(4) 0.005(4) -0.008(4)
C27 0.061(6) 0.048(5) 0.033(4) 0.001(4) 0.016(4) 0.007(4)
C28 0.058(5) 0.037(5) 0.033(4) 0.007(3) 0.012(4) -0.003(4)
C29 0.042(5) 0.044(5) 0.045(5) 0.001(4) 0.001(4) 0.004(4)
C30 0.049(5) 0.077(7) 0.059(6) 0.010(5) -0.002(4) -0.005(5)
C31 0.058(6) 0.080(8) 0.069(7) 0.013(6) 0.002(5) 0.023(5)
C32 0.037(5) 0.054(6) 0.048(5) 0.003(4) 0.008(4) 0.002(4)
C33 0.050(6) 0.095(9) 0.087(8) 0.000(7) 0.016(5) 0.019(6)
C34 0.068(7) 0.093(9) 0.074(8) 0.024(6) 0.011(6) -0.030(6)
C35 0.096(8) 0.040(5) 0.045(5) 0.005(4) 0.017(5) 0.005(5)
O2 0.087(5) 0.058(4) 0.076(5) 0.034(4) 0.037(4) 0.036(4)
C36 0.049(12) 0.013(9) 0.047(11) 0.006(8) -0.014(9) 0.008(8)
C37 0.060(12) 0.017(10) 0.042(11) 0.005(9) -0.012(9) 0.030(8)
C36' 0.097(13) 0.032(9) 0.054(10) 0.005(8) 0.006(9) 0.033(8)
C37' 0.078(11) 0.037(9) 0.061(10) -0.001(7) 0.010(8) 0.023(8)
O3 0.086(5) 0.093(6) 0.041(4) -0.004(4) -0.006(3) 0.043(4)
C38 0.077(7) 0.053(6) 0.059(6) 0.011(5) -0.004(5) 0.007(5)
Li1 0.045(8) 0.061(10) 0.056(9) 0.006(8) 0.004(7) 0.000(7)
C39 0.135(12) 0.064(8) 0.089(9) -0.002(7) -0.002(8) 0.042(8)
O4 0.075(5) 0.071(5) 0.060(4) 0.009(4) 0.016(4) 0.036(4)
C40 0.070(7) 0.104(9) 0.073(8) 0.039(7) 0.016(6) 0.054(7)
C41 0.066(7) 0.104(10) 0.052(6) 0.017(6) 0.001(5) 0.003(6)
O5 0.061(4) 0.088(5) 0.051(4) 0.014(4) -0.004(3) 0.019(4)
C42 0.089(9) 0.087(9) 0.078(8) 0.000(7) -0.012(7) 0.005(7)
C43 0.122(10) 0.064(7) 0.052(6) 0.014(5) 0.030(6) -0.001(6)
O6 0.071(4) 0.072(5) 0.054(4) 0.006(3) 0.023(3) 0.017(4)
C44 0.064(7) 0.082(8) 0.069(7) -0.005(6) 0.023(5) 0.014(6)
C45 0.104(10) 0.077(8) 0.080(9) 0.007(7) 0.021(7) 0.041(7)
O7 0.077(5) 0.059(5) 0.077(5) 0.009(4) 0.019(4) 0.021(4)
C46 0.132(12) 0.072(9) 0.102(11) 0.024(8) 0.008(9) 0.039(8)
C47 0.055(6) 0.101(9) 0.066(7) -0.010(6) 0.000(5) -0.019(6)
O8 0.046(3) 0.076(5) 0.047(4) 0.010(3) 0.000(3) -0.004(3)
C48 0.097(9) 0.091(9) 0.038(6) 0.003(5) -0.004(5) -0.031(7)
C49 0.102(9) 0.055(6) 0.055(7) 0.008(5) 0.025(6) 0.004(6)
O9 0.043(4) 0.093(5) 0.053(4) 0.015(4) 0.007(3) -0.007(3)
C50 0.061(8) 0.225(19) 0.092(10) 0.072(11) 0.004(7) -0.028(9)

loop_
_atom_type_symbol
_atom_type_description
_atom_type_scat_dispersion_real
_atom_type_scat_dispersion_imag
_atom_type_scat_source
C C 0.0033 0.0016 'International Tables Vol C Tables 4.2.6.8 and 6.1.1.4'
H H 0.0000 0.0000 'International Tables Vol C Tables 4.2.6.8 and 6.1.1.4'
N N 0.0061 0.0033 'International Tables Vol C Tables 4.2.6.8 and 6.1.1.4'
O O 0.0106 0.0060 'International Tables Vol C Tables 4.2.6.8 and 6.1.1.4'
Cl Cl 0.1484 0.1585 'International Tables Vol C Tables 4.2.6.8 and 6.1.1.4'
Li Li -0.0003 0.0001 'International Tables Vol C Tables 4.2.6.8 and 6.1.1.4'
U U -9.6767 9.6646 'International Tables Vol C Tables 4.2.6.8 and 6.1.1.4'

loop_
_geom_angle_atom_site_label_1
_geom_angle_atom_site_label_2
_geom_angle_atom_site_label_3
_geom_angle
O1 U1 N2 96.6(5)
O1 U1 N1 96.5(5)
N2 U1 N1 132.3(2)
O1 U1 C8 95.3(5)
N2 U1 C8 66.4(2)
N1 U1 C8 66.8(2)
O1 U1 Cl2 5.5(5)
N2 U1 Cl2 95.74(18)
N1 U1 Cl2 93.15(18)
C8 U1 Cl2 90.0(2)
O1 U1 Cl1 153.2(4)
N2 U1 Cl1 95.18(15)
N1 U1 Cl1 93.20(15)
C8 U1 Cl1 111.47(17)
Cl2 U1 Cl1 158.42(13)
O1 U1 O2 79.4(5)
N2 U1 O2 143.0(2)
N1 U1 O2 84.6(2)
C8 U1 O2 150.3(2)
Cl2 U1 O2 83.34(19)
Cl1 U1 O2 76.75(17)
O1 U1 O3 77.7(5)
N2 U1 O3 85.5(2)
N1 U1 O3 142.2(2)
C8 U1 O3 150.3(2)
Cl2 U1 O3 83.1(2)
Cl1 U1 O3 79.31(17)
O2 U1 O3 57.5(2)
C51 O1 U1 171.0(15)
C2 N1 C11 112.4(6)
C2 N1 U1 123.6(4)
C11 N1 U1 123.8(5)
C9 N2 C23 113.2(6)
C9 N2 U1 124.9(4)
C23 N2 U1 121.9(4)
C1 C2 N1 127.1(7)
C1 C2 C3 121.0(7)
N1 C2 C3 111.9(6)
C8 C3 C4 120.0(7)
C8 C3 C2 116.5(6)
C4 C3 C2 123.5(7)
C5 C4 C3 119.1(7)
C6 C5 C4 121.8(7)
C5 C6 C7 119.6(7)
C8 C7 C6 120.5(7)
C8 C7 C9 115.6(6)
C6 C7 C9 123.9(7)
C7 C8 C3 118.9(6)
C7 C8 U1 121.4(5)
C3 C8 U1 119.5(5)
C10 C9 N2 126.3(7)
C10 C9 C7 122.3(7)
N2 C9 C7 111.4(6)
C16 C11 C12 118.2(7)
C16 C11 N1 121.4(6)
C12 C11 N1 120.4(7)
C13 C12 C11 119.8(8)
C13 C12 C17 118.7(7)
C11 C12 C17 121.5(7)
C14 C13 C12 122.1(8)
C13 C14 C15 119.7(8)
C14 C15 C16 120.2(8)
C15 C16 C11 120.0(7)
C15 C16 C20 118.8(8)
C11 C16 C20 121.1(7)
C19 C17 C18 110.3(9)
C19 C17 C12 110.2(8)
C18 C17 C12 113.6(8)
C21 C20 C16 113.1(8)
C21 C20 C22 108.8(9)
C16 C20 C22 110.4(7)
C24 C23 C28 119.3(7)
C24 C23 N2 120.2(7)
C28 C23 N2 120.4(7)
C25 C24 C23 118.6(7)
C25 C24 C29 119.7(7)
C23 C24 C29 121.7(7)
C26 C25 C24 122.0(8)
C27 C26 C25 119.6(8)
C26 C27 C28 121.4(8)
C27 C28 C23 118.8(8)
C27 C28 C32 118.8(8)
C23 C28 C32 122.3(7)
C30 C29 C24 112.5(7)
C30 C29 C31 108.5(8)
C24 C29 C31 110.1(7)
C28 C32 C33 112.5(8)
C28 C32 C34 110.0(8)
C33 C32 C34 111.7(8)
C35 O2 C36 124.8(10)
C35 O2 C36' 101.7(9)
C36 O2 C36' 33.6(9)
C35 O2 U1 127.5(5)
C36 O2 U1 106.5(9)
C36' O2 U1 117.6(7)
O2 C36 C37 101.6(17)
C36 C37 O3 100.9(15)
C37' C36' O2 106.1(13)
O3 C37' C36' 105.9(15)
C37' O3 C38 125.0(11)
C37' O3 C37 35.8(10)
C38 O3 C37 97.0(10)
C37' O3 U1 106.3(8)
C38 O3 U1 124.9(6)
C37 O3 U1 117.2(9)
O8 Li1 O4 95.6(7)
O8 Li1 O6 95.3(6)
O4 Li1 O6 93.1(7)
O8 Li1 O9 77.8(6)
O4 Li1 O9 101.6(7)
O6 Li1 O9 164.3(9)
O8 Li1 O7 101.6(7)
O4 Li1 O7 160.3(9)
O6 Li1 O7 75.9(6)
O9 Li1 O7 91.5(7)
O8 Li1 O5 164.5(8)
O4 Li1 O5 77.9(6)
O6 Li1 O5 99.1(7)
O9 Li1 O5 89.6(6)
O7 Li1 O5 87.6(6)
C39 O4 C40 114.2(8)
C39 O4 Li1 126.0(8)
C40 O4 Li1 111.3(8)
O4 C40 C41 109.7(8)
O5 C41 C40 106.9(9)
C42 O5 C41 110.5(9)
C42 O5 Li1 128.5(8)
C41 O5 Li1 107.5(8)
C44 O6 C43 114.0(8)
C44 O6 Li1 114.7(8)
C43 O6 Li1 128.1(8)
O6 C44 C45 110.1(9)
O7 C45 C44 111.9(9)
C46 O7 C45 115.5(9)
C46 O7 Li1 125.6(8)
C45 O7 Li1 109.8(8)
C48 O8 C47 111.9(8)
C48 O8 Li1 113.8(7)
C47 O8 Li1 124.6(7)
O8 C48 C49 108.9(9)
O9 C49 C48 108.7(8)
C49 O9 C50 114.0(9)
C49 O9 Li1 108.8(7)
C50 O9 Li1 125.4(8)

loop_
_geom_bond_atom_site_label_1
_geom_bond_atom_site_label_2
_geom_bond_distance
U1 O1 1.976(16)
U1 N2 2.381(6)
U1 N1 2.395(6)
U1 C8 2.412(7)
U1 Cl2 2.628(7)
U1 Cl1 2.668(2)
U1 O2 2.810(6)
U1 O3 2.844(7)
O1 C51 1.51(2)
N1 C2 1.392(9)
N1 C11 1.436(9)
N2 C9 1.399(9)
N2 C23 1.446(9)
C1 C2 1.326(11)
C2 C3 1.493(10)
C3 C8 1.419(10)
C3 C4 1.422(10)
C4 C5 1.376(11)
C5 C6 1.381(11)
C6 C7 1.409(10)
C7 C8 1.397(10)
C7 C9 1.510(11)
C9 C10 1.360(11)
C11 C16 1.420(11)
C11 C12 1.428(11)
C12 C13 1.382(12)
C12 C17 1.567(12)
C13 C14 1.364(13)
C14 C15 1.404(13)
C15 C16 1.401(11)
C16 C20 1.534(11)
C17 C19 1.512(15)
C17 C18 1.517(15)
C20 C21 1.524(13)
C20 C22 1.547(13)
C23 C24 1.420(11)
C23 C28 1.425(11)
C24 C25 1.392(11)
C24 C29 1.536(11)
C25 C26 1.388(12)
C26 C27 1.367(12)
C27 C28 1.407(11)
C28 C32 1.524(12)
C29 C30 1.533(12)
C29 C31 1.531(13)
C32 C33 1.534(14)
C32 C34 1.547(12)
C35 O2 1.428(11)
O2 C36 1.44(2)
O2 C36' 1.536(18)
C36 C37 1.51(3)
C37 O3 1.63(2)
C36' C37' 1.49(2)
C37' O3 1.361(17)
O3 C38 1.414(12)
Li1 O8 2.070(17)
Li1 O4 2.085(18)
Li1 O6 2.114(16)
Li1 O9 2.169(16)
Li1 O7 2.210(18)
Li1 O5 2.229(17)
C39 O4 1.406(13)
O4 C40 1.460(13)
C40 C41 1.485(16)
C41 O5 1.396(13)
O5 C42 1.379(13)
C43 O6 1.446(12)
O6 C44 1.401(12)
C44 C45 1.431(16)
C45 O7 1.411(13)
O7 C46 1.409(13)
C47 O8 1.437(11)
O8 C48 1.427(11)
C48 C49 1.471(15)
C49 O9 1.418(12)
O9 C50 1.421(13)

loop_
_geom_torsion_atom_site_label_1
_geom_torsion_atom_site_label_2
_geom_torsion_atom_site_label_3
_geom_torsion_atom_site_label_4
_geom_torsion
N2 U1 O1 C51 78(10)
N1 U1 O1 C51 -56(10)
C8 U1 O1 C51 11(10)
Cl2 U1 O1 C51 -4(6)
Cl1 U1 O1 C51 -167(9)
O2 U1 O1 C51 -139(10)
O3 U1 O1 C51 162(10)
O1 U1 N1 C2 81.3(7)
N2 U1 N1 C2 -23.7(7)
C8 U1 N1 C2 -11.6(5)
Cl2 U1 N1 C2 77.0(6)
Cl1 U1 N1 C2 -123.7(5)
O2 U1 N1 C2 160.0(6)
O3 U1 N1 C2 159.7(5)
O1 U1 N1 C11 -92.4(7)
N2 U1 N1 C11 162.5(5)
C8 U1 N1 C11 174.6(6)
Cl2 U1 N1 C11 -96.8(5)
Cl1 U1 N1 C11 62.6(5)
O2 U1 N1 C11 -13.8(5)
O3 U1 N1 C11 -14.1(7)
O1 U1 N2 C9 -87.6(7)
N1 U1 N2 C9 17.4(7)
C8 U1 N2 C9 5.3(5)
Cl2 U1 N2 C9 -82.1(6)
Cl1 U1 N2 C9 116.5(5)
O2 U1 N2 C9 -168.7(5)
O3 U1 N2 C9 -164.7(6)
O1 U1 N2 C23 90.0(7)
N1 U1 N2 C23 -165.0(5)
C8 U1 N2 C23 -177.1(6)
Cl2 U1 N2 C23 95.5(5)
Cl1 U1 N2 C23 -65.9(5)
O2 U1 N2 C23 8.9(7)
O3 U1 N2 C23 12.9(5)
C11 N1 C2 C1 6.0(12)
U1 N1 C2 C1 -168.4(8)
C11 N1 C2 C3 -174.3(6)
U1 N1 C2 C3 11.3(8)
C1 C2 C3 C8 178.2(8)
N1 C2 C3 C8 -1.5(9)
C1 C2 C3 C4 -3.0(13)
N1 C2 C3 C4 177.3(7)
C8 C3 C4 C5 1.7(11)
C2 C3 C4 C5 -177.1(7)
C3 C4 C5 C6 0.8(12)
C4 C5 C6 C7 -2.9(12)
C5 C6 C7 C8 2.5(10)
C5 C6 C7 C9 -177.0(7)
C6 C7 C8 C3 -0.1(10)
C9 C7 C8 C3 179.5(6)
C6 C7 C8 U1 -174.7(5)
C9 C7 C8 U1 4.9(8)
C4 C3 C8 C7 -2.0(10)
C2 C3 C8 C7 176.9(6)
C4 C3 C8 U1 172.7(5)
C2 C3 C8 U1 -8.4(8)
O1 U1 C8 C7 89.7(7)
N2 U1 C8 C7 -5.2(5)
N1 U1 C8 C7 -175.5(6)
Cl2 U1 C8 C7 91.1(5)
Cl1 U1 C8 C7 -91.4(5)
O2 U1 C8 C7 167.5(5)
O3 U1 C8 C7 15.3(8)
O1 U1 C8 C3 -84.9(7)
N2 U1 C8 C3 -179.7(6)
N1 U1 C8 C3 10.0(5)
Cl2 U1 C8 C3 -83.5(5)
Cl1 U1 C8 C3 94.0(5)
O2 U1 C8 C3 -7.1(8)
O3 U1 C8 C3 -159.3(5)
C23 N2 C9 C10 -2.7(11)
U1 N2 C9 C10 175.1(7)
C23 N2 C9 C7 177.5(6)
U1 N2 C9 C7 -4.7(8)
C8 C7 C9 C10 179.9(8)
C6 C7 C9 C10 -0.5(12)
C8 C7 C9 N2 -0.3(9)
C6 C7 C9 N2 179.3(6)
C2 N1 C11 C16 -89.5(8)
U1 N1 C11 C16 84.8(8)
C2 N1 C11 C12 92.6(8)
U1 N1 C11 C12 -93.1(7)
C16 C11 C12 C13 -0.6(12)
N1 C11 C12 C13 177.4(7)
C16 C11 C12 C17 176.4(8)
N1 C11 C12 C17 -5.6(12)
C11 C12 C13 C14 -0.2(14)
C17 C12 C13 C14 -177.3(9)
C12 C13 C14 C15 1.2(15)
C13 C14 C15 C16 -1.5(14)
C14 C15 C16 C11 0.7(13)
C14 C15 C16 C20 176.6(8)
C12 C11 C16 C15 0.3(12)
N1 C11 C16 C15 -177.7(7)
C12 C11 C16 C20 -175.4(7)
N1 C11 C16 C20 6.6(11)
C13 C12 C17 C19 77.4(11)
C11 C12 C17 C19 -99.6(10)
C13 C12 C17 C18 -46.9(12)
C11 C12 C17 C18 136.1(9)
C15 C16 C20 C21 -63.7(11)
C11 C16 C20 C21 112.1(10)
C15 C16 C20 C22 58.6(10)
C11 C16 C20 C22 -125.6(9)
C9 N2 C23 C24 -86.0(8)
U1 N2 C23 C24 96.1(7)
C9 N2 C23 C28 92.4(8)
U1 N2 C23 C28 -85.4(7)
C28 C23 C24 C25 5.0(11)
N2 C23 C24 C25 -176.5(7)
C28 C23 C24 C29 -174.5(7)
N2 C23 C24 C29 4.0(11)
C23 C24 C25 C26 -1.6(12)
C29 C24 C25 C26 178.0(8)
C24 C25 C26 C27 -1.2(13)
C25 C26 C27 C28 0.4(13)
C26 C27 C28 C23 3.1(12)
C26 C27 C28 C32 -177.2(8)
C24 C23 C28 C27 -5.8(11)
N2 C23 C28 C27 175.8(7)
C24 C23 C28 C32 174.6(7)
N2 C23 C28 C32 -3.9(11)
C25 C24 C29 C30 51.5(10)
C23 C24 C29 C30 -129.0(8)
C25 C24 C29 C31 -69.7(10)
C23 C24 C29 C31 109.8(9)
C27 C28 C32 C33 -55.1(11)
C23 C28 C32 C33 124.6(9)
C27 C28 C32 C34 70.0(11)
C23 C28 C32 C34 -110.3(9)
O1 U1 O2 C35 155.0(9)
N2 U1 O2 C35 -118.1(7)
N1 U1 O2 C35 57.4(8)
C8 U1 O2 C35 73.0(9)
Cl2 U1 O2 C35 151.2(8)
Cl1 U1 O2 C35 -37.2(7)
O3 U1 O2 C35 -122.8(8)
O1 U1 O2 C36 -37.1(11)
N2 U1 O2 C36 49.7(11)
N1 U1 O2 C36 -134.8(10)
C8 U1 O2 C36 -119.1(10)
Cl2 U1 O2 C36 -41.0(10)
Cl1 U1 O2 C36 130.6(10)
O3 U1 O2 C36 45.0(10)
O1 U1 O2 C36' -71.5(12)
N2 U1 O2 C36' 15.4(12)
N1 U1 O2 C36' -169.1(11)
C8 U1 O2 C36' -153.5(11)
Cl2 U1 O2 C36' -75.3(11)
Cl1 U1 O2 C36' 96.3(11)
O3 U1 O2 C36' 10.7(11)
C35 O2 C36 C37 85.2(17)
C36' O2 C36 C37 32.2(16)
U1 O2 C36 C37 -83.1(15)
O2 C36 C37 O3 69.5(18)
C35 O2 C36' C37' 163.9(14)
C36 O2 C36' C37' -58(2)
U1 O2 C36' C37' 19.9(19)
O2 C36' C37' O3 -63.8(19)
C36' C37' O3 C38 -82.1(16)
C36' C37' O3 C37 -37.7(16)
C36' C37' O3 U1 76.5(15)
C36 C37 O3 C37' 52.2(18)
C36 C37 O3 C38 -163.2(16)
C36 C37 O3 U1 -28(2)
O1 U1 O3 C37' 40.9(11)
N2 U1 O3 C37' 138.6(10)
N1 U1 O3 C37' -43.9(11)
C8 U1 O3 C37' 119.9(10)
Cl2 U1 O3 C37' 42.3(10)
Cl1 U1 O3 C37' -125.2(10)
O2 U1 O3 C37' -44.2(9)
O1 U1 O3 C38 -160.5(9)
N2 U1 O3 C38 -62.8(7)
N1 U1 O3 C38 114.7(7)
C8 U1 O3 C38 -81.5(9)
Cl2 U1 O3 C38 -159.1(7)
Cl1 U1 O3 C38 33.4(7)
O2 U1 O3 C38 114.4(8)
O1 U1 O3 C37 77.8(13)
N2 U1 O3 C37 175.6(12)
N1 U1 O3 C37 -7.0(13)
C8 U1 O3 C37 156.8(11)
Cl2 U1 O3 C37 79.2(12)
Cl1 U1 O3 C37 -88.3(12)
O2 U1 O3 C37 -7.3(11)
O8 Li1 O4 C39 11.5(12)
O6 Li1 O4 C39 107.2(10)
O9 Li1 O4 C39 -67.1(12)
O7 Li1 O4 C39 162(2)
O5 Li1 O4 C39 -154.2(10)
O8 Li1 O4 C40 157.3(7)
O6 Li1 O4 C40 -107.1(7)
O9 Li1 O4 C40 78.6(8)
O7 Li1 O4 C40 -52(3)
O5 Li1 O4 C40 -8.5(8)
C39 O4 C40 C41 -172.9(10)
Li1 O4 C40 C41 37.0(11)
O4 C40 C41 O5 -57.3(11)
C40 C41 O5 C42 -168.0(9)
C40 C41 O5 Li1 47.5(10)
O8 Li1 O5 C42 135(3)
O4 Li1 O5 C42 -158.2(9)
O6 Li1 O5 C42 -67.0(12)
O9 Li1 O5 C42 99.8(10)
O7 Li1 O5 C42 8.3(11)
O8 Li1 O5 C41 -89(3)
O4 Li1 O5 C41 -22.3(8)
O6 Li1 O5 C41 69.0(9)
O9 Li1 O5 C41 -124.2(7)
O7 Li1 O5 C41 144.3(7)
O8 Li1 O6 C44 -112.4(9)
O4 Li1 O6 C44 151.7(8)
O9 Li1 O6 C44 -49(3)
O7 Li1 O6 C44 -11.8(9)
O5 Li1 O6 C44 73.4(9)
O8 Li1 O6 C43 88.8(11)
O4 Li1 O6 C43 -7.1(12)
O9 Li1 O6 C43 152(3)
O7 Li1 O6 C43 -170.5(9)
O5 Li1 O6 C43 -85.3(11)
C43 O6 C44 C45 -163.1(10)
Li1 O6 C44 C45 35.1(12)
O6 C44 C45 O7 -47.7(14)
C44 C45 O7 C46 -174.2(11)
C44 C45 O7 Li1 36.7(13)
O8 Li1 O7 C46 -66.0(12)
O4 Li1 O7 C46 144(2)
O6 Li1 O7 C46 -158.7(10)
O9 Li1 O7 C46 11.8(12)
O5 Li1 O7 C46 101.4(11)
O8 Li1 O7 C45 79.1(10)
O4 Li1 O7 C45 -71(3)
O6 Li1 O7 C45 -13.5(9)
O9 Li1 O7 C45 157.0(8)
O5 Li1 O7 C45 -113.5(8)
O4 Li1 O8 C48 -109.6(9)
O6 Li1 O8 C48 156.8(8)
O9 Li1 O8 C48 -8.9(9)
O7 Li1 O8 C48 80.1(9)
O5 Li1 O8 C48 -45(4)
O4 Li1 O8 C47 107.4(9)
O6 Li1 O8 C47 13.8(12)
O9 Li1 O8 C47 -151.9(9)
O7 Li1 O8 C47 -62.9(11)
O5 Li1 O8 C47 172(3)
C47 O8 C48 C49 -177.4(9)
Li1 O8 C48 C49 34.8(12)
O8 C48 C49 O9 -51.8(12)
C48 C49 O9 C50 -171.5(10)
C48 C49 O9 Li1 43.3(11)
O8 Li1 O9 C49 -19.3(8)
O4 Li1 O9 C49 74.0(9)
O6 Li1 O9 C49 -85(3)
O7 Li1 O9 C49 -120.8(8)
O5 Li1 O9 C49 151.6(7)
O8 Li1 O9 C50 -159.5(12)
O4 Li1 O9 C50 -66.2(13)
O6 Li1 O9 C50 135(3)
O7 Li1 O9 C50 99.0(12)
O5 Li1 O9 C50 11.4(13)
